data_4500929
loop_
_publ_author_name
'Hao, Hong-Jun'
'Sun, Di'
'Li, Yun-Hua'
'Liu, Fu-Jing'
'Huang, Rong-Bin'
'Zheng, Lan-Sun'

_publ_section_title
;
 Effect of Different Carboxylates on a Series of Ag(I) Coordination
 Compounds with Benzoguanamine Ligand
;
_journal_issue 8
_journal_name_full 'Crystal Growth &amp; Design'
_journal_page_first 3564
_journal_paper_doi 10.1021/cg200534x
_journal_volume 11
_journal_year 2011
_chemical_formula_sum 'C12 H11 Ag N5 O4'
_chemical_formula_weight 397.13
_chemical_name_systematic
; 
 ? 
;
_space_group_IT_number 15
_symmetry_cell_setting monoclinic
_symmetry_space_group_name_Hall '-C 2yc'
_symmetry_space_group_name_H-M 'C 1 2/c 1'
_atom_sites_solution_hydrogens geom
_atom_sites_solution_primary direct
_atom_sites_solution_secondary difmap
_audit_creation_method SHELXL-97
_cell_angle_alpha 90.00
_cell_angle_beta 101.59(3)
_cell_angle_gamma 90.00
_cell_formula_units_Z 8
_cell_length_a 21.698(4)
_cell_length_b 7.4193(15)
_cell_length_c 19.443(4)
_cell_measurement_reflns_used 7864
_cell_measurement_temperature 173(2)
_cell_measurement_theta_max 54.91
_cell_measurement_theta_min 6.29
_cell_volume 3066.2(11)
_computing_structure_refinement 'SHELXL-97 (Sheldrick, 1997)'
_computing_structure_solution 'SHELXS-97 (Sheldrick, 1990)'
_diffrn_ambient_temperature 173(2)
_diffrn_measured_fraction_theta_full 0.967
_diffrn_measured_fraction_theta_max 0.967
_diffrn_measurement_device_type 'Rigaku RAXIS-RAPID Imaging Plate'
_diffrn_measurement_method \w
_diffrn_radiation_monochromator graphite
_diffrn_radiation_source 'fine-focus sealed tube'
_diffrn_radiation_type MoK\a
_diffrn_radiation_wavelength 0.71073
_diffrn_reflns_av_R_equivalents 0.0258
_diffrn_reflns_av_sigmaI/netI 0.0291
_diffrn_reflns_limit_h_max 25
_diffrn_reflns_limit_h_min -24
_diffrn_reflns_limit_k_max 5
_diffrn_reflns_limit_k_min -8
_diffrn_reflns_limit_l_max 22
_diffrn_reflns_limit_l_min -23
_diffrn_reflns_number 6947
_diffrn_reflns_theta_full 25.00
_diffrn_reflns_theta_max 25.00
_diffrn_reflns_theta_min 3.15
_diffrn_standards_decay_% 0
_exptl_absorpt_coefficient_mu 1.339
_exptl_absorpt_correction_T_max 0.7755
_exptl_absorpt_correction_T_min 0.6894
_exptl_absorpt_correction_type multi-scan
_exptl_absorpt_process_details '(ABSCOR; Higashi, 1995)'
_exptl_crystal_colour colorless
_exptl_crystal_density_diffrn 1.721
_exptl_crystal_density_method 'not measured'
_exptl_crystal_description block
_exptl_crystal_F_000 1576
_exptl_crystal_size_max 0.30
_exptl_crystal_size_mid 0.20
_exptl_crystal_size_min 0.20
_refine_diff_density_max 1.439
_refine_diff_density_min -0.907
_refine_diff_density_rms 0.271
_refine_ls_extinction_method SHELXL
_refine_ls_goodness_of_fit_ref 1.101
_refine_ls_hydrogen_treatment constrain
_refine_ls_matrix_type full
_refine_ls_number_parameters 196
_refine_ls_number_reflns 2612
_refine_ls_number_restraints 0
_refine_ls_restrained_S_all 1.101
_refine_ls_R_factor_all 0.0411
_refine_ls_R_factor_gt 0.0378
_refine_ls_shift/su_max 0.001
_refine_ls_shift/su_mean 0.000
_refine_ls_structure_factor_coef Fsqd
_refine_ls_weighting_details 'calc w=1/[\s^2^(Fo^2^)+(0.0944P)^2^+14.3985P] where P=(Fo^2^+2Fc^2^)/3'
_refine_ls_weighting_scheme calc
_refine_ls_wR_factor_gt 0.1203
_refine_ls_wR_factor_ref 0.1415
_reflns_number_gt 2478
_reflns_number_total 2612
_reflns_threshold_expression >2sigma(I)
_cod_data_source_file cg200534x_si_002.cif
_cod_data_source_block p6
_cod_depositor_comments
;
The following automatic conversions were performed:

'_symmetry_cell_setting' value 'Monoclinic' changed to 'monoclinic'
according to /home/saulius/struct/CIF-dictionaries/cif_core.dic
dictionary named 'cif_core.dic' version 2.4.1 from 2010-06-29.

Automatic conversion script
Id: cif_fix_values 1715 2011-07-08 13:25:40Z adriana 
;
_cod_original_sg_symbol_H-M C2/c
_cod_database_code 4500929

loop_
_symmetry_equiv_pos_as_xyz
'x, y, z'
'-x, y, -z+1/2'
'x+1/2, y+1/2, z'
'-x+1/2, y+1/2, -z+1/2'
'-x, -y, -z'
'x, -y, z-1/2'
'-x+1/2, -y+1/2, -z'
'x+1/2, -y+1/2, z-1/2'

loop_
_atom_site_label
_atom_site_type_symbol
_atom_site_fract_x
_atom_site_fract_y
_atom_site_fract_z
_atom_site_U_iso_or_equiv
_atom_site_adp_type
_atom_site_occupancy
_atom_site_symmetry_multiplicity
_atom_site_calc_flag
_atom_site_refinement_flags
Ag1 Ag 0.861458(14) 0.10962(5) 0.753002(16) 0.0281(2) Uani 1 1 d .
N1 N 0.70338(16) -0.1747(6) 0.81711(18) 0.0233(8) Uani 1 1 d .
N2 N 0.78048(18) -0.1466(6) 0.92341(19) 0.0255(8) Uani 1 1 d .
C3 C 0.7467(2) -0.1115(5) 0.7836(2) 0.0200(9) Uani 1 1 d .
N4 N 0.67972(17) -0.2457(6) 0.92406(19) 0.0291(9) Uani 1 1 d .
H3A H 0.6898 -0.2570 0.9700 0.035 Uiso 1 1 calc R
H3B H 0.6415 -0.2729 0.9016 0.035 Uiso 1 1 calc R
N3 N 0.80483(16) -0.0638(6) 0.81327(18) 0.0225(7) Uani 1 1 d .
N5 N 0.87930(18) -0.0502(7) 0.9150(2) 0.0342(10) Uani 1 1 d .
H5A H 0.8916 -0.0637 0.9606 0.041 Uiso 1 1 calc R
H5B H 0.9060 -0.0116 0.8897 0.041 Uiso 1 1 calc R
C4 C 0.7272(2) -0.1008(6) 0.7054(2) 0.0247(10) Uani 1 1 d .
C1 C 0.7223(2) -0.1875(6) 0.8885(2) 0.0238(9) Uani 1 1 d .
C2 C 0.8205(2) -0.0880(7) 0.8843(2) 0.0262(10) Uani 1 1 d .
C7 C 0.6889(3) -0.0987(9) 0.5608(3) 0.0500(17) Uani 1 1 d .
H14A H 0.6756 -0.1017 0.5112 0.060 Uiso 1 1 calc R
C9 C 0.6659(2) -0.0450(7) 0.6752(2) 0.0318(10) Uani 1 1 d .
H15A H 0.6376 -0.0100 0.7043 0.038 Uiso 1 1 calc R
C5 C 0.7686(3) -0.1503(8) 0.6630(3) 0.0325(11) Uani 1 1 d .
H16A H 0.8105 -0.1842 0.6834 0.039 Uiso 1 1 calc R
C8 C 0.6468(3) -0.0412(9) 0.6024(3) 0.0443(13) Uani 1 1 d .
H17A H 0.6059 -0.0002 0.5813 0.053 Uiso 1 1 calc R
C6 C 0.7482(3) -0.1501(9) 0.5903(3) 0.0469(14) Uani 1 1 d .
H18A H 0.7762 -0.1863 0.5611 0.056 Uiso 1 1 calc R
C12 C 1.0091(2) 0.1099(6) 0.7915(2) 0.0233(10) Uani 1 1 d .
C10 C 0.5627(10) -0.106(3) 0.3374(11) 0.117(6) Uiso 0.70 1 d P
C10' C 0.502(2) -0.106(5) 0.326(2) 0.106(13) Uiso 0.30 1 d P
C11 C 0.5187(11) -0.145(3) 0.3806(12) 0.121(6) Uiso 0.70 1 d P
C11' C 0.5582(16) -0.187(5) 0.3997(17) 0.079(8) Uiso 0.30 1 d P
O1 O 1.06528(17) 0.0950(6) 0.81886(19) 0.0449(11) Uani 1 1 d .
O1W O 0.4688(3) -0.2902(11) 0.5361(2) 0.0885(19) Uani 1 1 d .
H1WC H 0.4830 -0.3443 0.5746 0.106 Uiso 1 1 d R
H1WA H 0.4499 -0.1939 0.5433 0.106 Uiso 0.50 1 d PR
O2 O 0.96577(16) 0.1214(5) 0.82443(17) 0.0322(8) Uani 1 1 d .
O4 O 0.5287(5) -0.0941(14) 0.4530(6) 0.090(3) Uiso 0.70 1 d P
O4' O 0.5586(9) -0.306(3) 0.4306(10) 0.074(5) Uiso 0.30 1 d P

loop_
_atom_site_aniso_label
_atom_site_aniso_U_11
_atom_site_aniso_U_22
_atom_site_aniso_U_33
_atom_site_aniso_U_23
_atom_site_aniso_U_13
_atom_site_aniso_U_12
Ag1 0.0135(3) 0.0457(3) 0.0253(3) 0.00871(12) 0.00480(17) 0.00088(11)
N1 0.0193(17) 0.034(2) 0.0169(16) -0.0013(15) 0.0046(13) -0.0036(15)
N2 0.0218(19) 0.037(2) 0.0172(17) 0.0009(15) 0.0038(14) -0.0071(16)
C3 0.025(2) 0.016(2) 0.020(2) -0.0013(14) 0.0060(17) -0.0016(14)
N4 0.0213(18) 0.049(3) 0.0184(16) -0.0014(16) 0.0075(14) -0.0099(16)
N3 0.0177(18) 0.032(2) 0.0181(17) 0.0022(15) 0.0056(14) 0.0000(15)
N5 0.024(2) 0.057(3) 0.0208(18) 0.0095(18) 0.0020(15) -0.0141(19)
C4 0.029(2) 0.025(2) 0.020(2) 0.0024(15) 0.0038(18) -0.0091(16)
C1 0.023(2) 0.030(3) 0.019(2) -0.0017(17) 0.0044(16) -0.0035(17)
C2 0.020(2) 0.038(3) 0.021(2) 0.0017(17) 0.0039(18) -0.0032(17)
C7 0.065(4) 0.063(4) 0.018(2) -0.001(2) -0.001(3) -0.016(3)
C9 0.032(3) 0.037(3) 0.024(2) 0.0029(19) -0.0018(18) -0.006(2)
C5 0.036(3) 0.039(3) 0.025(2) -0.005(2) 0.011(2) -0.008(2)
C8 0.050(3) 0.048(3) 0.026(2) 0.007(2) -0.012(2) -0.006(3)
C6 0.069(4) 0.049(3) 0.025(3) -0.006(2) 0.015(3) -0.017(3)
C12 0.015(2) 0.029(3) 0.026(3) -0.0024(16) 0.0054(18) 0.0008(15)
O1 0.0163(18) 0.095(4) 0.0228(18) -0.0089(17) 0.0024(14) 0.0007(16)
O1W 0.097(4) 0.122(6) 0.034(2) 0.012(3) -0.016(3) 0.003(4)
O2 0.0193(17) 0.056(2) 0.0228(17) -0.0024(13) 0.0073(14) -0.0004(13)

loop_
_atom_type_symbol
_atom_type_description
_atom_type_scat_dispersion_real
_atom_type_scat_dispersion_imag
_atom_type_scat_source
C C 0.0033 0.0016 'International Tables Vol C Tables 4.2.6.8 and 6.1.1.4'
H H 0.0000 0.0000 'International Tables Vol C Tables 4.2.6.8 and 6.1.1.4'
N N 0.0061 0.0033 'International Tables Vol C Tables 4.2.6.8 and 6.1.1.4'
O O 0.0106 0.0060 'International Tables Vol C Tables 4.2.6.8 and 6.1.1.4'
Ag Ag -0.8971 1.1015 'International Tables Vol C Tables 4.2.6.8 and 6.1.1.4'

loop_
_geom_angle_atom_site_label_1
_geom_angle_atom_site_label_2
_geom_angle_atom_site_label_3
_geom_angle
_geom_angle_site_symmetry_1
_geom_angle_site_symmetry_3
_geom_angle_publ_flag
N3 Ag1 O1 142.61(15) . 2_756 y
N3 Ag1 N1 111.11(13) . 4_656 y
O1 Ag1 N1 94.85(13) 2_756 4_656 y
N3 Ag1 O2 105.51(12) . . y
O1 Ag1 O2 70.77(12) 2_756 . y
N1 Ag1 O2 133.42(13) 4_656 . y
C3 N1 C1 115.0(4) . . ?
C3 N1 Ag1 110.6(3) . 4_646 ?
C1 N1 Ag1 123.9(3) . 4_646 ?
C2 N2 C1 116.0(4) . . ?
N3 C3 N1 125.8(4) . . ?
N3 C3 C4 118.6(4) . . ?
N1 C3 C4 115.6(4) . . ?
C1 N4 H3A 120.0 . . ?
C1 N4 H3B 120.0 . . ?
H3A N4 H3B 120.0 . . ?
C3 N3 C2 115.3(4) . . ?
C3 N3 Ag1 119.7(3) . . ?
C2 N3 Ag1 123.2(3) . . ?
C2 N5 H5A 120.0 . . ?
C2 N5 H5B 120.0 . . ?
H5A N5 H5B 120.0 . . ?
C5 C4 C9 120.3(4) . . ?
C5 C4 C3 120.3(4) . . ?
C9 C4 C3 119.4(4) . . ?
N4 C1 N2 119.4(4) . . ?
N4 C1 N1 116.8(4) . . ?
N2 C1 N1 123.8(4) . . ?
N5 C2 N2 119.3(4) . . ?
N5 C2 N3 116.7(4) . . ?
N2 C2 N3 124.0(4) . . ?
C6 C7 C8 121.0(5) . . ?
C6 C7 H14A 119.5 . . ?
C8 C7 H14A 119.5 . . ?
C8 C9 C4 119.6(5) . . ?
C8 C9 H15A 120.2 . . ?
C4 C9 H15A 120.2 . . ?
C4 C5 C6 119.4(5) . . ?
C4 C5 H16A 120.3 . . ?
C6 C5 H16A 120.3 . . ?
C9 C8 C7 119.0(5) . . ?
C9 C8 H17A 120.5 . . ?
C7 C8 H17A 120.5 . . ?
C7 C6 C5 120.7(6) . . ?
C7 C6 H18A 119.7 . . ?
C5 C6 H18A 119.7 . . ?
O1 C12 O2 124.7(4) . . ?
O1 C12 C12 117.5(5) . 2_756 ?
O2 C12 C12 117.8(5) . 2_756 ?
C10' C10 C11' 85(3) . . ?
C10' C10 C11 47(2) . . ?
C11' C10 C11 38.3(15) . . ?
C11 C10' C10 73(3) . . ?
C11 C10' C11' 25(2) . . ?
C10 C10' C11' 50(2) . . ?
C11' C11 C10' 125(4) . . ?
C11' C11 C10 68(3) . . ?
C10' C11 C10 60(3) . . ?
C11' C11 O4 75(3) . . ?
C10' C11 O4 148(3) . . ?
C10 C11 O4 122.6(19) . . ?
C11' C11 O4' 36(3) . . ?
C10' C11 O4' 142(3) . . ?
C10 C11 O4' 99.1(18) . . ?
O4 C11 O4' 70.0(13) . . ?
C11 C11' O4' 114(4) . . ?
C11 C11' C10 74(3) . . ?
O4' C11' C10 150(4) . . ?
C11 C11' O4 68(3) . . ?
O4' C11' O4 87(2) . . ?
C10 C11' O4 122(3) . . ?
C11 C11' C10' 30(2) . . ?
O4' C11' C10' 131(3) . . ?
C10 C11' C10' 45.6(19) . . ?
O4 C11' C10' 95(2) . . ?
C12 O1 Ag1 118.3(3) . 2_756 ?
H1WC O1W H1WA 110.8 . . ?
C12 O2 Ag1 114.9(3) . . ?
C11 O4 C11' 36.5(13) . . ?
C11 O4 O4' 61.2(12) . . ?
C11' O4 O4' 36.5(14) . . ?
C11' O4' C11 30(2) . . ?
C11' O4' O4 56(2) . . ?
C11 O4' O4 48.8(10) . . ?

loop_
_geom_bond_atom_site_label_1
_geom_bond_atom_site_label_2
_geom_bond_distance
_geom_bond_site_symmetry_2
_geom_bond_publ_flag
Ag1 N3 2.262(4) . y
Ag1 O1 2.320(4) 2_756 y
Ag1 N1 2.372(4) 4_656 y
Ag1 O2 2.408(3) . y
N1 C3 1.331(6) . ?
N1 C1 1.369(5) . ?
N1 Ag1 2.372(4) 4_646 ?
N2 C2 1.337(6) . ?
N2 C1 1.343(6) . ?
C3 N3 1.326(6) . ?
C3 C4 1.497(6) . ?
N4 C1 1.332(6) . ?
N4 H3A 0.8800 . ?
N4 H3B 0.8800 . ?
N3 C2 1.366(6) . ?
N5 C2 1.325(6) . ?
N5 H5A 0.8800 . ?
N5 H5B 0.8800 . ?
C4 C5 1.385(7) . ?
C4 C9 1.403(7) . ?
C7 C6 1.355(10) . ?
C7 C8 1.402(10) . ?
C7 H14A 0.9500 . ?
C9 C8 1.394(7) . ?
C9 H15A 0.9500 . ?
C5 C6 1.395(7) . ?
C5 H16A 0.9500 . ?
C8 H17A 0.9500 . ?
C6 H18A 0.9500 . ?
C12 O1 1.233(6) . ?
C12 O2 1.242(6) . ?
C12 C12 1.582(9) 2_756 ?
C10 C10' 1.29(5) . ?
C10 C11' 1.37(4) . ?
C10 C11 1.42(3) . ?
C10' C11 1.10(5) . ?
C10' C11' 1.79(6) . ?
C11 C11' 0.92(3) . ?
C11 O4 1.43(2) . ?
C11 O4' 1.67(3) . ?
C11' O4' 1.07(4) . ?
C11' O4 1.49(3) . ?
O1 Ag1 2.320(4) 2_756 ?
O1W H1WC 0.8499 . ?
O1W H1WA 0.8501 . ?
O4 O4' 1.79(2) . ?

loop_
_geom_hbond_atom_site_label_D
_geom_hbond_atom_site_label_H
_geom_hbond_atom_site_label_A
_geom_hbond_distance_DH
_geom_hbond_distance_HA
_geom_hbond_distance_DA
_geom_hbond_angle_DHA
_geom_hbond_site_symmetry_A
N5 H5B O2 0.88 2.22 3.093(5) 172.0 .
N4 H3A N2 0.88 2.16 3.025(5) 165.7 7_647
N4 H3B O1 0.88 2.28 3.116(5) 157.7 3_445
N5 H5A O1W 0.88 2.27 2.981(7) 137.9 8_546
O1W H1WC O2 0.85 2.07 2.872(6) 157.5 4_646
O1W H1WC O1 0.85 2.54 3.171(6) 131.7 4_646
